data_7048252
loop_
_publ_author_name
'Sonkar, Avinash Kumar'
'Rai, Abhishek'
'Tripathi, Kamini'
'Sharma, Pooja'
'Roesky, H. W.'
'Drew, Michael G. B.'
'Mishra, Lallan'

_publ_section_title
;
 A benzimidazolyl terpyridine-Fe<sup>2+</sup> system and its recognition
 driven molecular model of a traffic light.
;
_journal_issue 1
_journal_name_full 'Dalton transactions (Cambridge, England : 2003)'
_journal_page_first 158
_journal_page_last 167
_journal_paper_doi 10.1039/c8dt03690j
_journal_volume 48
_journal_year 2018
_chemical_formula_sum 'C56 H52 Cl4 Fe N10 O22.5'
_chemical_formula_weight 1422.72
_space_group_crystal_system triclinic
_space_group_IT_number 2
_space_group_name_Hall '-P 1'
_space_group_name_H-M_alt 'P -1'
_symmetry_space_group_name_Hall '-P 1'
_symmetry_space_group_name_H-M 'P -1'
_atom_sites_solution_hydrogens mixed
_audit_creation_method SHELXL-2016/6
_audit_update_record
;
2018-11-15 deposited with the CCDC.
2018-11-26 downloaded from the CCDC.
;
_cell_angle_alpha 62.6120(10)
_cell_angle_beta 81.0470(10)
_cell_angle_gamma 85.6460(10)
_cell_formula_units_Z 2
_cell_length_a 10.8611(5)
_cell_length_b 17.4221(8)
_cell_length_c 18.0546(8)
_cell_measurement_reflns_used 1689
_cell_measurement_temperature 273(2)
_cell_measurement_theta_max 25.23
_cell_measurement_theta_min 2.49
_cell_volume 2996.4(2)
_computing_cell_refinement 'Bruker APEX2'
_computing_data_collection 'Bruker APEX2'
_computing_data_reduction 'Bruker APEX2'
_computing_molecular_graphics 'Bruker SHELXTL'
_computing_publication_material 'Bruker SHELXTL'
_computing_structure_refinement 'SHELXL-2016/6 (Sheldrick, 2016)'
_computing_structure_solution 'SHELXL-2018/3 (Sheldrick, 2018)'
_diffrn_ambient_temperature 273(2)
_diffrn_measured_fraction_theta_full 0.998
_diffrn_measured_fraction_theta_max 0.996
_diffrn_measurement_device_type 'CCD area detector'
_diffrn_measurement_method 'omega scans'
_diffrn_radiation_type MoK\a
_diffrn_radiation_wavelength 0.71073
_diffrn_reflns_av_R_equivalents 0.0434
_diffrn_reflns_av_unetI/netI 0.0574
_diffrn_reflns_Laue_measured_fraction_full 0.998
_diffrn_reflns_Laue_measured_fraction_max 0.996
_diffrn_reflns_limit_h_max 14
_diffrn_reflns_limit_h_min -14
_diffrn_reflns_limit_k_max 23
_diffrn_reflns_limit_k_min -23
_diffrn_reflns_limit_l_max 24
_diffrn_reflns_limit_l_min -24
_diffrn_reflns_number 46277
_diffrn_reflns_point_group_measured_fraction_full 0.998
_diffrn_reflns_point_group_measured_fraction_max 0.996
_diffrn_reflns_theta_full 25.242
_diffrn_reflns_theta_max 28.377
_diffrn_reflns_theta_min 2.217
_diffrn_source 'fine-focus sealed tube'
_exptl_absorpt_coefficient_mu 0.521
_exptl_absorpt_correction_type none
_exptl_crystal_colour purple
_exptl_crystal_density_diffrn 1.577
_exptl_crystal_description block
_exptl_crystal_F_000 1464
_exptl_crystal_size_max 0.42
_exptl_crystal_size_mid 0.40
_exptl_crystal_size_min 0.38
_refine_diff_density_max 1.586
_refine_diff_density_min -1.798
_refine_diff_density_rms 0.102
_refine_ls_extinction_method none
_refine_ls_goodness_of_fit_ref 1.022
_refine_ls_hydrogen_treatment constr
_refine_ls_matrix_type full
_refine_ls_number_parameters 897
_refine_ls_number_reflns 14978
_refine_ls_number_restraints 26
_refine_ls_restrained_S_all 1.040
_refine_ls_R_factor_all 0.0977
_refine_ls_R_factor_gt 0.0681
_refine_ls_shift/su_max 0.000
_refine_ls_shift/su_mean 0.000
_refine_ls_structure_factor_coef Fsqd
_refine_ls_weighting_details 'w=1/[\s^2^(Fo^2^)+(0.0790P)^2^+7.7140P] where P=(Fo^2^+2Fc^2^)/3'
_refine_ls_weighting_scheme calc
_refine_ls_wR_factor_gt 0.1639
_refine_ls_wR_factor_ref 0.1809
_reflns_Friedel_coverage 0.000
_reflns_number_gt 11016
_reflns_number_total 14978
_reflns_threshold_expression 'I > 2\s(I)'
_cod_data_source_file c8dt03690j2.cif
_cod_data_source_block 1
_cod_depositor_comments 'Adding full bibliography for 7048251--7048253.cif.'
_cod_original_formula_sum 'C56 H52 Cl4 Fe N10 O22.50'
_cod_database_code 7048252
_shelx_shelxl_version_number 2016/6
_shelx_space_group_comment
;
The symmetry employed for this shelxl refinement is uniquely defined
by the following loop, which should always be used as a source of
symmetry information in preference to the above space-group names.
They are only intended as comments.
;
_shelx_estimated_absorpt_t_min 0.984
_shelx_estimated_absorpt_t_max 0.991

loop_
_space_group_symop_operation_xyz
'x, y, z'
'-x, -y, -z'

loop_
_atom_site_label
_atom_site_type_symbol
_atom_site_fract_x
_atom_site_fract_y
_atom_site_fract_z
_atom_site_U_iso_or_equiv
_atom_site_adp_type
_atom_site_occupancy
_atom_site_site_symmetry_order
_atom_site_calc_flag
_atom_site_refinement_flags_posn
_atom_site_refinement_flags_adp
_atom_site_refinement_flags_occupancy
_atom_site_disorder_assembly
_atom_site_disorder_group
Fe1 Fe 0.33254(4) 0.25049(3) 0.00353(3) 0.01350(11) Uani 1 1 d . . . . .
N11 N 0.4508(2) 0.34363(16) -0.02344(16) 0.0159(5) Uani 1 1 d . . . . .
C12 C 0.4730(3) 0.4165(2) -0.09578(19) 0.0192(6) Uani 1 1 d . . . . .
H12 H 0.426251 0.427845 -0.138762 0.023 Uiso 1 1 calc R U . . .
C13 C 0.5624(3) 0.4755(2) -0.1090(2) 0.0227(7) Uani 1 1 d . . . . .
H13 H 0.576048 0.525122 -0.160101 0.027 Uiso 1 1 calc R U . . .
C14 C 0.6314(3) 0.4595(2) -0.0450(2) 0.0243(7) Uani 1 1 d . . . . .
H14 H 0.692696 0.498070 -0.052889 0.029 Uiso 1 1 calc R U . . .
C15 C 0.6084(3) 0.3859(2) 0.0306(2) 0.0216(7) Uani 1 1 d . . . . .
H15 H 0.653119 0.374622 0.074503 0.026 Uiso 1 1 calc R U . . .
C16 C 0.5176(3) 0.32894(19) 0.04017(18) 0.0167(6) Uani 1 1 d . . . . .
C17 C 0.4842(3) 0.24820(19) 0.11656(19) 0.0161(6) Uani 1 1 d . . . . .
C18 C 0.5370(3) 0.2138(2) 0.19011(19) 0.0186(6) Uani 1 1 d . . . . .
H18 H 0.598314 0.244046 0.196317 0.022 Uiso 1 1 calc R U . . .
C19 C 0.4978(3) 0.1331(2) 0.25526(19) 0.0174(6) Uani 1 1 d . . . . .
C20 C 0.4043(3) 0.0897(2) 0.24446(18) 0.0166(6) Uani 1 1 d . . . . .
C21 C 0.3534(3) 0.12829(19) 0.16973(18) 0.0149(6) Uani 1 1 d . . . . .
N22 N 0.3934(2) 0.20578(16) 0.10736(15) 0.0143(5) Uani 1 1 d . . . . .
C23 C 0.2561(3) 0.09354(19) 0.14566(19) 0.0148(6) Uani 1 1 d . . . . .
C24 C 0.1903(3) 0.0187(2) 0.1983(2) 0.0186(6) Uani 1 1 d . . . . .
H25 H 0.207614 -0.015049 0.253050 0.022 Uiso 1 1 calc R U . . .
C25 C 0.0983(3) -0.0051(2) 0.1680(2) 0.0222(7) Uani 1 1 d . . . . .
H26 H 0.051779 -0.054733 0.202654 0.027 Uiso 1 1 calc R U . . .
C26 C 0.0758(3) 0.0456(2) 0.0857(2) 0.0247(7) Uani 1 1 d . . . . .
H27 H 0.014475 0.030407 0.064231 0.030 Uiso 1 1 calc R U . . .
C27 C 0.1458(3) 0.1188(2) 0.0364(2) 0.0204(6) Uani 1 1 d . . . . .
H28 H 0.131179 0.152357 -0.019044 0.024 Uiso 1 1 calc R U . . .
N28 N 0.2342(2) 0.14411(16) 0.06443(16) 0.0159(5) Uani 1 1 d . . . . .
C29 C 0.5592(3) 0.0955(2) 0.33238(19) 0.0183(6) Uani 1 1 d . . . . .
C30 C 0.6035(3) 0.1506(2) 0.3591(2) 0.0207(7) Uani 1 1 d . . . . .
H30 H 0.586714 0.209535 0.331814 0.025 Uiso 1 1 calc R U . . .
C31 C 0.6720(3) 0.1180(2) 0.4258(2) 0.0209(7) Uani 1 1 d . . . . .
H31 H 0.700833 0.155062 0.443327 0.025 Uiso 1 1 calc R U . . .
C32 C 0.6978(3) 0.0297(2) 0.46667(19) 0.0180(6) Uani 1 1 d . . . . .
C33 C 0.6478(3) -0.0260(2) 0.4434(2) 0.0206(6) Uani 1 1 d . . . . .
H33 H 0.660390 -0.085339 0.472731 0.025 Uiso 1 1 calc R U . . .
C34 C 0.5792(3) 0.0070(2) 0.3765(2) 0.0202(6) Uani 1 1 d . . . . .
H34 H 0.546406 -0.030426 0.360894 0.024 Uiso 1 1 calc R U . . .
C35 C 0.7825(3) -0.0022(2) 0.52959(19) 0.0177(6) Uani 1 1 d . . . . .
N36 N 0.7969(3) -0.08468(17) 0.58531(16) 0.0183(5) Uani 1 1 d . . . . .
H36 H 0.755061 -0.127654 0.591407 0.022 Uiso 1 1 calc R U . . .
C37 C 0.8906(3) -0.0897(2) 0.63180(19) 0.0191(6) Uani 1 1 d . . . . .
C38 C 0.9420(3) -0.1602(2) 0.6956(2) 0.0227(7) Uani 1 1 d . . . . .
H38 H 0.913703 -0.216205 0.715586 0.027 Uiso 1 1 calc R U . . .
C39 C 1.0372(3) -0.1419(2) 0.7275(2) 0.0244(7) Uani 1 1 d . . . . .
H39 H 1.074419 -0.187121 0.769973 0.029 Uiso 1 1 calc R U . . .
C40 C 1.0796(3) -0.0573(2) 0.6977(2) 0.0241(7) Uani 1 1 d . . . . .
H40 H 1.143821 -0.047931 0.721164 0.029 Uiso 1 1 calc R U . . .
C41 C 1.0286(3) 0.0120(2) 0.6348(2) 0.0211(7) Uani 1 1 d . . . . .
H41 H 1.056589 0.068021 0.615052 0.025 Uiso 1 1 calc R U . . .
C42 C 0.9331(3) -0.0058(2) 0.60198(19) 0.0183(6) Uani 1 1 d . . . . .
N43 N 0.8633(3) 0.04674(17) 0.53825(16) 0.0181(5) Uani 1 1 d . . . . .
H43 H 0.870692 0.101869 0.509009 0.022 Uiso 1 1 calc R U . . .
N51 N 0.1871(2) 0.31689(16) 0.02205(16) 0.0147(5) Uani 1 1 d . . . . .
C52 C 0.1451(3) 0.3242(2) 0.09262(19) 0.0191(6) Uani 1 1 d . . . . .
H52 H 0.192741 0.300791 0.136721 0.023 Uiso 1 1 calc R U . . .
C53 C 0.0343(3) 0.3650(2) 0.1023(2) 0.0213(7) Uani 1 1 d . . . . .
H53 H 0.007786 0.368893 0.152000 0.026 Uiso 1 1 calc R U . . .
C54 C -0.0370(3) 0.4002(2) 0.0366(2) 0.0209(7) Uani 1 1 d . . . . .
H54 H -0.113247 0.426390 0.042564 0.025 Uiso 1 1 calc R U . . .
C55 C 0.0060(3) 0.3961(2) -0.03747(19) 0.0182(6) Uani 1 1 d . . . . .
H55 H -0.039723 0.420653 -0.082558 0.022 Uiso 1 1 calc R U . . .
C56 C 0.1180(3) 0.35497(19) -0.04351(18) 0.0144(6) Uani 1 1 d . . . . .
C57 C 0.1765(3) 0.34619(19) -0.11825(19) 0.0151(6) Uani 1 1 d . . . . .
C58 C 0.1425(3) 0.38813(19) -0.19857(18) 0.0146(6) Uani 1 1 d . . . . .
H58 H 0.071049 0.422368 -0.208680 0.018 Uiso 1 1 calc R U . . .
C59 C 0.2171(3) 0.37822(19) -0.26413(19) 0.0162(6) Uani 1 1 d . . . . .
C60 C 0.3191(3) 0.3217(2) -0.24530(19) 0.0180(6) Uani 1 1 d . . . . .
H60 H 0.367908 0.312031 -0.287320 0.022 Uiso 1 1 calc R U . . .
C61 C 0.3466(3) 0.2804(2) -0.16343(19) 0.0169(6) Uani 1 1 d . . . . .
N62 N 0.2781(2) 0.29523(16) -0.10233(15) 0.0148(5) Uani 1 1 d . . . . .
C63 C 0.4494(3) 0.2199(2) -0.1312(2) 0.0183(6) Uani 1 1 d . . . . .
C64 C 0.5298(3) 0.1884(2) -0.1776(2) 0.0285(8) Uani 1 1 d . . . . .
H64 H 0.524252 0.207346 -0.234270 0.034 Uiso 1 1 calc R U . . .
C65 C 0.6194(4) 0.1277(3) -0.1386(3) 0.0350(9) Uani 1 1 d . . . . .
H65 H 0.674352 0.105274 -0.168835 0.042 Uiso 1 1 calc R U . . .
C66 C 0.6259(3) 0.1013(2) -0.0551(2) 0.0292(8) Uani 1 1 d . . . . .
H66 H 0.684829 0.060472 -0.027916 0.035 Uiso 1 1 calc R U . . .
C67 C 0.5436(3) 0.1361(2) -0.0118(2) 0.0219(7) Uani 1 1 d . . . . .
H67 H 0.548738 0.118120 0.044780 0.026 Uiso 1 1 calc R U . . .
N68 N 0.4569(2) 0.19493(17) -0.04836(16) 0.0176(5) Uani 1 1 d . . . . .
C69 C 0.1922(3) 0.4317(2) -0.35247(18) 0.0166(6) Uani 1 1 d . . . . .
C70 C 0.2314(3) 0.4065(2) -0.4154(2) 0.0215(7) Uani 1 1 d . . . . .
H70 H 0.271016 0.353433 -0.401666 0.026 Uiso 1 1 calc R U . . .
C71 C 0.2122(4) 0.4594(2) -0.4980(2) 0.0240(7) Uani 1 1 d . . . . .
H71 H 0.239272 0.441896 -0.539341 0.029 Uiso 1 1 calc R U . . .
C72 C 0.1522(3) 0.5389(2) -0.51908(19) 0.0197(6) Uani 1 1 d . . . . .
C73 C 0.1105(3) 0.5636(2) -0.4565(2) 0.0218(7) Uani 1 1 d . . . . .
H73 H 0.068662 0.615947 -0.469977 0.026 Uiso 1 1 calc R U . . .
C74 C 0.1307(3) 0.5110(2) -0.3744(2) 0.0206(7) Uani 1 1 d . . . . .
H74 H 0.103017 0.528627 -0.333196 0.025 Uiso 1 1 calc R U . . .
C75 C 0.1334(3) 0.5970(2) -0.6064(2) 0.0226(7) Uani 1 1 d . . . . .
N76 N 0.1932(3) 0.59302(18) -0.67475(17) 0.0270(7) Uani 1 1 d . . . . .
H76 H 0.248008 0.554778 -0.674899 0.032 Uiso 1 1 calc R U . . .
C77 C 0.1528(4) 0.6605(2) -0.7458(2) 0.0275(8) Uani 1 1 d . . . . .
C78 C 0.1869(4) 0.6856(2) -0.8316(2) 0.0337(9) Uani 1 1 d . . . . .
H78 H 0.245588 0.655106 -0.851097 0.040 Uiso 1 1 calc R U . . .
C79 C 0.1278(4) 0.7588(2) -0.8857(2) 0.0367(10) Uani 1 1 d . . . . .
H79 H 0.148598 0.778821 -0.943524 0.044 Uiso 1 1 calc R U . . .
C80 C 0.0378(4) 0.8035(2) -0.8560(2) 0.0346(9) Uani 1 1 d . . . . .
H80 H 0.000388 0.852182 -0.894678 0.041 Uiso 1 1 calc R U . . .
C81 C 0.0027(4) 0.7778(2) -0.7713(2) 0.0295(8) Uani 1 1 d . . . . .
H81 H -0.058460 0.806904 -0.751689 0.035 Uiso 1 1 calc R U . . .
C82 C 0.0647(4) 0.7055(2) -0.7169(2) 0.0249(7) Uani 1 1 d . . . . .
N83 N 0.0543(3) 0.66397(17) -0.62980(17) 0.0225(6) Uani 1 1 d . . . . .
H83 H 0.005165 0.678848 -0.596359 0.027 Uiso 1 1 calc R U . . .
Cl1 Cl 0.71540(12) 0.37692(7) 0.24575(7) 0.0483(3) Uani 1 1 d . . . . .
Cl3 Cl 0.15485(8) 0.40554(5) 0.27316(5) 0.02431(18) Uani 1 1 d . . . . .
Cl4 Cl 0.73743(9) 0.98102(8) 0.16321(8) 0.0433(3) Uani 1 1 d . . . . .
O11 O 0.5831(3) 0.3753(2) 0.2510(2) 0.0523(9) Uani 1 1 d . . . . .
O12 O 0.7652(3) 0.3209(2) 0.2070(2) 0.0517(8) Uani 1 1 d . . . . .
O13 O 0.7506(4) 0.3382(2) 0.3282(2) 0.0693(12) Uani 1 1 d . . . . .
O14 O 0.7664(5) 0.4591(2) 0.1926(4) 0.106(2) Uani 1 1 d . . . . .
Cl2A Cl 0.30411(14) 0.79252(6) 0.38729(6) 0.0510(3) Uani 0.669(5) 1 d D . P A 1
O21 O 0.1676(4) 0.8227(3) 0.3680(2) 0.0332(11) Uani 0.669(5) 1 d D . P A 1
O22 O 0.3755(4) 0.8652(3) 0.3366(3) 0.0367(11) Uani 0.669(5) 1 d D . P A 1
O23 O 0.2979(6) 0.7645(4) 0.4746(3) 0.0381(15) Uani 0.669(5) 1 d D . P A 1
O24 O 0.3279(4) 0.7241(3) 0.3669(3) 0.0423(13) Uani 0.669(5) 1 d D . P A 1
Cl2B Cl 0.30411(14) 0.79252(6) 0.38729(6) 0.0510(3) Uani 0.331(5) 1 d D . P A 2
O25 O 0.4551(7) 0.7547(5) 0.3782(5) 0.035(2) Uani 0.331(5) 1 d D . P A 2
O26 O 0.2655(9) 0.7975(8) 0.3263(6) 0.063(4) Uani 0.331(5) 1 d D . P A 2
O27 O 0.3509(9) 0.8703(5) 0.3875(7) 0.044(3) Uani 0.331(5) 1 d D . P A 2
O28 O 0.2772(13) 0.7310(8) 0.4719(7) 0.065(5) Uani 0.331(5) 1 d D . P A 2
O31 O 0.0345(3) 0.36361(19) 0.29162(19) 0.0426(7) Uani 1 1 d . . . . .
O32 O 0.1398(3) 0.49325(16) 0.21411(17) 0.0342(6) Uani 1 1 d . . . . .
O33 O 0.1882(4) 0.3986(2) 0.3485(2) 0.0535(9) Uani 1 1 d . . . . .
O34 O 0.2438(2) 0.36270(16) 0.23641(16) 0.0307(6) Uani 1 1 d . . . . .
O41 O 0.7960(3) 0.9323(2) 0.2394(2) 0.0450(7) Uani 1 1 d . . . . .
O42 O 0.7625(4) 1.0709(2) 0.1311(3) 0.0612(10) Uani 1 1 d . . . . .
O43 O 0.7885(4) 0.9518(3) 0.1029(3) 0.0657(11) Uani 1 1 d . . . . .
O44 O 0.6060(3) 0.9681(3) 0.1831(3) 0.0644(11) Uani 1 1 d . . . . .
O1W O -0.0906(3) 0.74107(19) -0.5434(2) 0.0433(7) Uani 1 1 d . . . . .
H11W H -0.050422 0.756981 -0.517671 0.065 Uiso 1 1 d R U . . .
H12W H -0.166922 0.743478 -0.530474 0.065 Uiso 1 1 d R U . . .
O2W O 0.9346(3) 0.22190(16) 0.45023(16) 0.0319(6) Uani 1 1 d . . . . .
H21W H 0.952097 0.250885 0.397378 0.048 Uiso 1 1 d R U . . .
H22W H 0.860437 0.235707 0.464818 0.048 Uiso 1 1 d R U . . .
O3W O 0.6699(3) -0.2229(2) 0.6183(3) 0.0623(11) Uani 1 1 d . . . . .
H31W H 0.685625 -0.226522 0.572052 0.093 Uiso 1 1 d R U . . .
H32W H 0.682746 -0.271941 0.658523 0.093 Uiso 1 1 d R U . . .
O4W O 0.4362(5) 0.5197(4) -0.6865(3) 0.0669(15) Uani 0.75 1 d D . P . .
H41W H 0.481052 0.483169 -0.642151 0.100 Uiso 0.75 1 d DR U P B 1
H42W H 0.390434 0.493784 -0.690161 0.100 Uiso 0.75 1 d DR U P B 1
O41W O 0.4899(10) 0.4797(7) -0.6354(7) 0.033(2) Uiso 0.25 1 d . . P C 2
O5W O 0.5547(6) 0.4030(4) 0.4389(5) 0.154(3) Uani 1 1 d . . . . .
H51W H 0.625095 0.399051 0.417086 0.231 Uiso 1 1 d R U . . .
H52W H 0.553929 0.429927 0.467968 0.231 Uiso 1 1 d R U . . .
O6W O 0.6252(5) 0.8046(3) 0.3500(3) 0.0290(11) Uani 0.5 1 d D . P . .
H61W H 0.681904 0.840165 0.330942 0.043 Uiso 0.5 1 d DR U P . .
H62W H 0.554718 0.826585 0.345610 0.043 Uiso 0.5 1 d DR U P . .
O7W O 0.3211(10) 0.2018(6) -0.4056(9) 0.111(4) Uani 0.5 1 d . . P D 1
O8W O 0.3724(10) 0.2787(5) -0.5148(4) 0.080(3) Uani 0.5 1 d . . P E 2

loop_
_atom_site_aniso_label
_atom_site_aniso_U_11
_atom_site_aniso_U_22
_atom_site_aniso_U_33
_atom_site_aniso_U_23
_atom_site_aniso_U_13
_atom_site_aniso_U_12
Fe1 0.0149(2) 0.0137(2) 0.0119(2) -0.00529(16) -0.00395(15) 0.00096(16)
N11 0.0159(12) 0.0152(12) 0.0143(12) -0.0047(10) -0.0027(10) 0.0006(10)
C12 0.0206(16) 0.0180(15) 0.0153(14) -0.0043(12) -0.0042(12) 0.0028(12)
C13 0.0234(17) 0.0178(15) 0.0181(15) -0.0006(13) -0.0024(13) -0.0023(13)
C14 0.0207(16) 0.0174(15) 0.0286(18) -0.0047(14) -0.0026(13) -0.0043(13)
C15 0.0220(16) 0.0201(15) 0.0206(15) -0.0062(13) -0.0051(13) -0.0043(13)
C16 0.0184(15) 0.0162(14) 0.0143(14) -0.0059(12) -0.0032(11) 0.0006(12)
C17 0.0160(14) 0.0148(14) 0.0168(14) -0.0058(12) -0.0041(11) -0.0017(11)
C18 0.0208(15) 0.0179(15) 0.0167(14) -0.0062(12) -0.0049(12) -0.0035(12)
C19 0.0206(15) 0.0167(14) 0.0148(14) -0.0066(12) -0.0041(12) 0.0014(12)
C20 0.0172(15) 0.0167(14) 0.0143(14) -0.0055(12) -0.0040(11) 0.0024(12)
C21 0.0152(14) 0.0134(13) 0.0152(14) -0.0060(11) -0.0014(11) 0.0002(11)
N22 0.0150(12) 0.0149(12) 0.0122(11) -0.0056(10) -0.0017(9) -0.0001(10)
C23 0.0143(14) 0.0153(14) 0.0165(14) -0.0092(12) -0.0013(11) 0.0023(11)
C24 0.0203(15) 0.0165(14) 0.0194(15) -0.0098(13) 0.0021(12) -0.0003(12)
C25 0.0228(17) 0.0187(15) 0.0267(17) -0.0125(14) 0.0024(13) -0.0069(13)
C26 0.0220(17) 0.0265(17) 0.0327(18) -0.0186(15) -0.0056(14) -0.0030(14)
C27 0.0204(16) 0.0214(16) 0.0219(15) -0.0109(13) -0.0066(13) -0.0004(13)
N28 0.0173(13) 0.0152(12) 0.0167(12) -0.0087(10) -0.0029(10) 0.0026(10)
C29 0.0185(15) 0.0204(15) 0.0151(14) -0.0065(12) -0.0049(12) 0.0010(12)
C30 0.0258(17) 0.0168(15) 0.0177(15) -0.0050(12) -0.0075(13) 0.0008(13)
C31 0.0281(17) 0.0200(15) 0.0174(15) -0.0097(13) -0.0072(13) 0.0005(13)
C32 0.0188(15) 0.0203(15) 0.0134(14) -0.0061(12) -0.0043(11) 0.0010(12)
C33 0.0251(17) 0.0158(15) 0.0181(15) -0.0042(12) -0.0065(13) 0.0005(13)
C34 0.0227(16) 0.0195(15) 0.0187(15) -0.0076(13) -0.0064(12) -0.0017(13)
C35 0.0199(15) 0.0201(15) 0.0143(14) -0.0095(12) -0.0022(12) 0.0034(12)
N36 0.0237(14) 0.0169(12) 0.0140(12) -0.0060(10) -0.0054(10) 0.0007(11)
C37 0.0202(16) 0.0235(16) 0.0162(14) -0.0113(13) -0.0033(12) 0.0033(13)
C38 0.0274(17) 0.0211(16) 0.0183(15) -0.0081(13) -0.0057(13) 0.0056(13)
C39 0.0226(17) 0.0287(18) 0.0201(16) -0.0095(14) -0.0072(13) 0.0090(14)
C40 0.0188(16) 0.0335(19) 0.0231(16) -0.0149(15) -0.0072(13) 0.0055(14)
C41 0.0198(16) 0.0242(16) 0.0229(16) -0.0139(14) -0.0037(13) 0.0023(13)
C42 0.0187(15) 0.0211(15) 0.0145(14) -0.0081(12) -0.0030(12) 0.0052(12)
N43 0.0223(14) 0.0160(12) 0.0157(12) -0.0063(10) -0.0061(10) 0.0020(10)
N51 0.0172(12) 0.0133(12) 0.0147(12) -0.0063(10) -0.0053(10) 0.0010(10)
C52 0.0253(17) 0.0184(15) 0.0137(14) -0.0069(12) -0.0044(12) 0.0006(13)
C53 0.0279(17) 0.0221(16) 0.0138(14) -0.0090(13) -0.0011(12) 0.0016(13)
C54 0.0191(16) 0.0236(16) 0.0209(15) -0.0118(13) -0.0019(12) 0.0049(13)
C55 0.0214(16) 0.0180(15) 0.0163(14) -0.0086(12) -0.0046(12) 0.0043(12)
C56 0.0189(15) 0.0132(13) 0.0114(13) -0.0056(11) -0.0031(11) 0.0012(11)
C57 0.0156(14) 0.0153(14) 0.0164(14) -0.0078(12) -0.0060(11) 0.0008(11)
C58 0.0155(14) 0.0139(13) 0.0147(14) -0.0063(11) -0.0043(11) 0.0013(11)
C59 0.0203(15) 0.0162(14) 0.0141(14) -0.0078(12) -0.0043(11) -0.0007(12)
C60 0.0225(16) 0.0185(15) 0.0148(14) -0.0098(12) -0.0004(12) -0.0003(12)
C61 0.0179(15) 0.0169(14) 0.0173(14) -0.0090(12) -0.0034(12) 0.0010(12)
N62 0.0164(12) 0.0153(12) 0.0135(11) -0.0069(10) -0.0034(9) 0.0003(10)
C63 0.0180(15) 0.0188(15) 0.0188(15) -0.0087(12) -0.0046(12) 0.0019(12)
C64 0.0291(19) 0.034(2) 0.0266(18) -0.0179(16) -0.0086(15) 0.0121(16)
C65 0.034(2) 0.045(2) 0.036(2) -0.0282(19) -0.0075(17) 0.0185(18)
C66 0.0232(18) 0.0312(19) 0.0349(19) -0.0165(16) -0.0097(15) 0.0117(15)
C67 0.0205(16) 0.0218(16) 0.0228(16) -0.0090(14) -0.0063(13) 0.0036(13)
N68 0.0171(13) 0.0178(13) 0.0183(12) -0.0086(11) -0.0032(10) 0.0013(10)
C69 0.0203(15) 0.0163(14) 0.0132(13) -0.0060(12) -0.0047(11) -0.0003(12)
C70 0.0305(18) 0.0171(15) 0.0184(15) -0.0089(13) -0.0078(13) 0.0055(13)
C71 0.041(2) 0.0204(16) 0.0150(15) -0.0115(13) -0.0063(14) 0.0043(14)
C72 0.0281(17) 0.0161(15) 0.0154(14) -0.0061(12) -0.0079(12) 0.0002(13)
C73 0.0307(18) 0.0172(15) 0.0196(15) -0.0091(13) -0.0089(13) 0.0034(13)
C74 0.0271(17) 0.0197(15) 0.0182(15) -0.0112(13) -0.0045(13) 0.0021(13)
C75 0.0360(19) 0.0164(15) 0.0190(15) -0.0083(13) -0.0130(14) 0.0006(14)
N76 0.0483(19) 0.0186(14) 0.0153(13) -0.0075(11) -0.0115(13) 0.0061(13)
C77 0.049(2) 0.0161(15) 0.0182(16) -0.0046(13) -0.0155(15) -0.0026(15)
C78 0.058(3) 0.0245(18) 0.0195(17) -0.0082(15) -0.0111(17) -0.0067(17)
C79 0.067(3) 0.0237(18) 0.0187(17) -0.0032(15) -0.0173(18) -0.0134(19)
C80 0.054(3) 0.0161(16) 0.0324(19) -0.0029(15) -0.0274(18) -0.0061(16)
C81 0.042(2) 0.0166(16) 0.0324(19) -0.0077(15) -0.0210(16) -0.0026(15)
C82 0.038(2) 0.0152(15) 0.0237(16) -0.0067(13) -0.0166(15) -0.0031(14)
N83 0.0307(16) 0.0178(13) 0.0212(13) -0.0085(11) -0.0121(12) 0.0027(11)
Cl1 0.0637(7) 0.0301(5) 0.0480(6) -0.0053(5) -0.0359(6) -0.0094(5)
Cl3 0.0353(5) 0.0161(4) 0.0194(4) -0.0070(3) -0.0023(3) 0.0018(3)
Cl4 0.0257(5) 0.0617(7) 0.0681(7) -0.0494(6) -0.0188(5) 0.0127(5)
O11 0.051(2) 0.0393(17) 0.064(2) -0.0167(16) -0.0294(17) 0.0129(15)
O12 0.0483(19) 0.0509(19) 0.057(2) -0.0236(17) -0.0065(16) -0.0125(16)
O13 0.096(3) 0.059(2) 0.065(2) -0.026(2) -0.055(2) 0.009(2)
O14 0.108(4) 0.0283(19) 0.148(5) 0.009(2) -0.072(3) -0.022(2)
Cl2A 0.1033(10) 0.0220(5) 0.0234(5) -0.0123(4) 0.0177(5) -0.0177(5)
O21 0.029(2) 0.033(2) 0.033(2) -0.0097(18) -0.0106(17) 0.0013(17)
O22 0.036(2) 0.028(2) 0.044(3) -0.016(2) 0.004(2) -0.0072(18)
O23 0.040(3) 0.053(4) 0.024(2) -0.021(3) -0.004(2) 0.001(3)
O24 0.049(3) 0.032(2) 0.052(3) -0.029(2) 0.016(2) -0.013(2)
Cl2B 0.1033(10) 0.0220(5) 0.0234(5) -0.0123(4) 0.0177(5) -0.0177(5)
O25 0.033(5) 0.043(5) 0.029(4) -0.019(4) 0.003(3) -0.001(4)
O26 0.049(6) 0.115(11) 0.065(7) -0.069(7) -0.028(5) 0.005(6)
O27 0.060(6) 0.032(5) 0.044(6) -0.023(4) -0.001(5) -0.005(4)
O28 0.048(9) 0.040(8) 0.058(9) 0.009(6) 0.027(6) 0.009(6)
O31 0.0411(17) 0.0376(16) 0.0449(17) -0.0180(14) 0.0088(13) -0.0121(13)
O32 0.0429(16) 0.0194(12) 0.0320(14) -0.0045(11) -0.0079(12) 0.0046(11)
O33 0.084(3) 0.0481(19) 0.0457(18) -0.0315(16) -0.0346(18) 0.0226(18)
O34 0.0326(14) 0.0245(13) 0.0333(14) -0.0138(11) 0.0009(11) 0.0030(11)
O41 0.0324(16) 0.0538(19) 0.065(2) -0.0395(17) -0.0142(14) 0.0054(14)
O42 0.059(2) 0.053(2) 0.085(3) -0.039(2) -0.032(2) 0.0129(18)
O43 0.058(2) 0.097(3) 0.079(3) -0.070(2) -0.028(2) 0.032(2)
O44 0.0237(16) 0.092(3) 0.105(3) -0.067(3) -0.0185(18) 0.0085(17)
O1W 0.0432(17) 0.0426(17) 0.0601(19) -0.0341(16) -0.0233(15) 0.0146(14)
O2W 0.0439(16) 0.0276(13) 0.0211(12) -0.0091(11) -0.0011(11) -0.0019(12)
O3W 0.046(2) 0.0263(15) 0.095(3) -0.0065(17) -0.0266(19) 0.0036(14)
O4W 0.052(3) 0.085(4) 0.044(3) -0.018(3) 0.004(2) 0.020(3)
O5W 0.099(5) 0.130(5) 0.163(6) -0.020(5) 0.017(4) 0.005(4)
O6W 0.029(3) 0.024(3) 0.037(3) -0.016(2) -0.006(2) 0.001(2)
O7W 0.092(7) 0.051(5) 0.200(13) -0.060(7) -0.053(8) 0.031(5)
O8W 0.161(9) 0.050(4) 0.042(4) -0.020(3) -0.042(5) -0.026(5)

loop_
_atom_type_symbol
_atom_type_description
_atom_type_scat_dispersion_real
_atom_type_scat_dispersion_imag
_atom_type_scat_source
C C 0.0033 0.0016 'International Tables Vol C Tables 4.2.6.8 and 6.1.1.4'
H H 0.0000 0.0000 'International Tables Vol C Tables 4.2.6.8 and 6.1.1.4'
N N 0.0061 0.0033 'International Tables Vol C Tables 4.2.6.8 and 6.1.1.4'
O O 0.0106 0.0060 'International Tables Vol C Tables 4.2.6.8 and 6.1.1.4'
Cl Cl 0.1484 0.1585 'International Tables Vol C Tables 4.2.6.8 and 6.1.1.4'
Fe Fe 0.3463 0.8444 'International Tables Vol C Tables 4.2.6.8 and 6.1.1.4'

loop_
_geom_angle_atom_site_label_1
_geom_angle_atom_site_label_2
_geom_angle_atom_site_label_3
_geom_angle
N62 Fe1 N22 177.75(11)
N62 Fe1 N28 100.25(11)
N22 Fe1 N28 80.96(11)
N62 Fe1 N51 80.75(11)
N22 Fe1 N51 101.19(11)
N28 Fe1 N51 89.80(10)
N62 Fe1 N68 81.28(11)
N22 Fe1 N68 96.82(11)
N28 Fe1 N68 91.40(11)
N51 Fe1 N68 161.91(11)
N62 Fe1 N11 97.73(11)
N22 Fe1 N11 81.07(11)
N28 Fe1 N11 162.02(11)
N51 Fe1 N11 93.23(10)
N68 Fe1 N11 91.18(11)
C12 N11 C16 118.1(3)
C12 N11 Fe1 127.6(2)
C16 N11 Fe1 114.2(2)
N11 C12 C13 122.6(3)
N11 C12 H12 118.7
C13 C12 H12 118.7
C12 C13 C14 119.0(3)
C12 C13 H13 120.5
C14 C13 H13 120.5
C15 C14 C13 119.4(3)
C15 C14 H14 120.3
C13 C14 H14 120.3
C14 C15 C16 119.0(3)
C14 C15 H15 120.5
C16 C15 H15 120.5
N11 C16 C15 121.8(3)
N11 C16 C17 113.4(3)
C15 C16 C17 124.8(3)
N22 C17 C18 120.8(3)
N22 C17 C16 111.7(3)
C18 C17 C16 127.5(3)
C17 C18 C19 119.6(3)
C17 C18 H18 120.2
C19 C18 H18 120.2
C20 C19 C18 118.8(3)
C20 C19 C29 122.3(3)
C18 C19 C29 118.8(3)
C21 C20 C19 118.9(3)
N22 C21 C20 121.3(3)
N22 C21 C23 111.2(3)
C20 C21 C23 127.4(3)
C21 N22 C17 120.5(3)
C21 N22 Fe1 119.7(2)
C17 N22 Fe1 119.6(2)
N28 C23 C24 122.2(3)
N28 C23 C21 113.0(3)
C24 C23 C21 124.8(3)
C23 C24 C25 118.7(3)
C23 C24 H25 120.6
C25 C24 H25 120.6
C24 C25 C26 119.5(3)
C24 C25 H26 120.2
C26 C25 H26 120.2
C27 C26 C25 118.7(3)
C27 C26 H27 120.7
C25 C26 H27 120.7
N28 C27 C26 123.0(3)
N28 C27 H28 118.5
C26 C27 H28 118.5
C27 N28 C23 117.9(3)
C27 N28 Fe1 127.1(2)
C23 N28 Fe1 114.9(2)
C34 C29 C30 119.2(3)
C34 C29 C19 121.5(3)
C30 C29 C19 119.2(3)
C31 C30 C29 120.5(3)
C31 C30 H30 119.8
C29 C30 H30 119.8
C30 C31 C32 120.0(3)
C30 C31 H31 120.0
C32 C31 H31 120.0
C33 C32 C31 119.6(3)
C33 C32 C35 120.8(3)
C31 C32 C35 119.4(3)
C34 C33 C32 120.0(3)
C34 C33 H33 120.0
C32 C33 H33 120.0
C33 C34 C29 120.5(3)
C33 C34 H34 119.7
C29 C34 H34 119.7
N36 C35 N43 109.0(3)
N36 C35 C32 126.0(3)
N43 C35 C32 124.9(3)
C35 N36 C37 108.9(3)
C35 N36 H36 125.6
C37 N36 H36 125.6
N36 C37 C42 106.9(3)
N36 C37 C38 131.3(3)
C42 C37 C38 121.9(3)
C39 C38 C37 116.1(3)
C39 C38 H38 122.0
C37 C38 H38 122.0
C38 C39 C40 122.1(3)
C38 C39 H39 119.0
C40 C39 H39 119.0
C41 C40 C39 121.6(3)
C41 C40 H40 119.2
C39 C40 H40 119.2
C40 C41 C42 116.8(3)
C40 C41 H41 121.6
C42 C41 H41 121.6
C41 C42 N43 132.3(3)
C41 C42 C37 121.6(3)
N43 C42 C37 106.0(3)
C35 N43 C42 109.2(3)
C35 N43 H43 125.4
C42 N43 H43 125.4
C52 N51 C56 117.7(3)
C52 N51 Fe1 127.3(2)
C56 N51 Fe1 114.9(2)
N51 C52 C53 122.7(3)
N51 C52 H52 118.7
C53 C52 H52 118.7
C52 C53 C54 118.9(3)
C52 C53 H53 120.5
C54 C53 H53 120.5
C55 C54 C53 119.5(3)
C55 C54 H54 120.2
C53 C54 H54 120.2
C54 C55 C56 118.8(3)
C54 C55 H55 120.6
C56 C55 H55 120.6
N51 C56 C55 122.3(3)
N51 C56 C57 112.5(3)
C55 C56 C57 125.2(3)
N62 C57 C58 121.2(3)
N62 C57 C56 111.5(3)
C58 C57 C56 127.2(3)
C57 C58 C59 119.1(3)
C57 C58 H58 120.5
C59 C58 H58 120.5
C60 C59 C58 118.7(3)
C60 C59 C69 121.3(3)
C58 C59 C69 119.9(3)
C61 C60 C59 119.3(3)
C61 C60 H60 120.3
C59 C60 H60 120.3
N62 C61 C60 120.9(3)
N62 C61 C63 111.4(3)
C60 C61 C63 127.7(3)
C57 N62 C61 120.6(3)
C57 N62 Fe1 120.0(2)
C61 N62 Fe1 119.2(2)
N68 C63 C64 121.9(3)
N68 C63 C61 113.6(3)
C64 C63 C61 124.4(3)
C63 C64 C65 119.1(3)
C63 C64 H64 120.5
C65 C64 H64 120.5
C66 C65 C64 119.2(3)
C66 C65 H65 120.4
C64 C65 H65 120.4
C65 C66 C67 119.3(3)
C65 C66 H66 120.4
C67 C66 H66 120.4
N68 C67 C66 122.4(3)
N68 C67 H67 118.8
C66 C67 H67 118.8
C67 N68 C63 118.1(3)
C67 N68 Fe1 127.8(2)
C63 N68 Fe1 114.1(2)
C70 C69 C74 118.3(3)
C70 C69 C59 122.1(3)
C74 C69 C59 119.5(3)
C71 C70 C69 121.0(3)
C71 C70 H70 119.5
C69 C70 H70 119.5
C70 C71 C72 119.9(3)
C70 C71 H71 120.0
C72 C71 H71 120.0
C73 C72 C71 119.4(3)
C73 C72 C75 119.6(3)
C71 C72 C75 121.0(3)
C74 C73 C72 120.5(3)
C74 C73 H73 119.8
C72 C73 H73 119.8
C73 C74 C69 120.9(3)
C73 C74 H74 119.6
C69 C74 H74 119.6
N76 C75 N83 109.1(3)
N76 C75 C72 126.0(3)
N83 C75 C72 124.8(3)
C75 N76 C77 109.1(3)
C75 N76 H76 125.5
C77 N76 H76 125.5
C82 C77 N76 106.2(3)
C82 C77 C78 121.9(3)
N76 C77 C78 131.8(4)
C79 C78 C77 115.9(4)
C79 C78 H78 122.1
C77 C78 H78 122.1
C78 C79 C80 121.8(4)
C78 C79 H79 119.1
C80 C79 H79 119.1
C81 C80 C79 122.3(3)
C81 C80 H80 118.8
C79 C80 H80 118.8
C80 C81 C82 115.8(4)
C80 C81 H81 122.1
C82 C81 H81 122.1
C77 C82 N83 106.9(3)
C77 C82 C81 122.3(3)
N83 C82 C81 130.8(4)
C75 N83 C82 108.6(3)
C75 N83 H83 125.7
C82 N83 H83 125.7
O14 Cl1 O13 114.2(3)
O14 Cl1 O11 113.1(2)
O13 Cl1 O11 109.9(2)
O14 Cl1 O12 106.3(3)
O13 Cl1 O12 106.6(2)
O11 Cl1 O12 106.1(2)
O33 Cl3 O32 111.35(18)
O33 Cl3 O34 111.79(19)
O32 Cl3 O34 110.41(16)
O33 Cl3 O31 109.0(2)
O32 Cl3 O31 106.78(18)
O34 Cl3 O31 107.24(17)
O44 Cl4 O43 110.8(2)
O44 Cl4 O42 108.9(2)
O43 Cl4 O42 110.2(3)
O44 Cl4 O41 109.5(2)
O43 Cl4 O41 108.5(2)
O42 Cl4 O41 108.9(2)
O22 Cl2A O24 114.9(3)
O22 Cl2A O23 115.0(3)
O24 Cl2A O23 111.9(3)
O22 Cl2A O21 104.2(2)
O24 Cl2A O21 104.9(3)
O23 Cl2A O21 104.4(3)
O26 Cl2B O28 129.1(8)
O26 Cl2B O27 120.8(7)
O28 Cl2B O27 106.6(7)
O26 Cl2B O25 103.2(6)
O28 Cl2B O25 93.0(6)
O27 Cl2B O25 90.7(5)
H11W O1W H12W 112.6
H21W O2W H22W 108.2
H31W O3W H32W 108.7
H41W O4W H42W 108.3
H51W O5W H52W 111.7
H61W O6W H62W 113.7

loop_
_geom_bond_atom_site_label_1
_geom_bond_atom_site_label_2
_geom_bond_distance
Fe1 N62 1.876(2)
Fe1 N22 1.877(2)
Fe1 N28 1.961(3)
Fe1 N51 1.964(3)
Fe1 N68 1.970(3)
Fe1 N11 1.979(3)
N11 C12 1.341(4)
N11 C16 1.368(4)
C12 C13 1.382(5)
C12 H12 0.9300
C13 C14 1.384(5)
C13 H13 0.9300
C14 C15 1.379(5)
C14 H14 0.9300
C15 C16 1.388(4)
C15 H15 0.9300
C16 C17 1.466(4)
C17 N22 1.349(4)
C17 C18 1.380(4)
C18 C19 1.398(4)
C18 H18 0.9300
C19 C20 1.398(4)
C19 C29 1.482(4)
C20 C21 1.385(4)
C21 N22 1.348(4)
C21 C23 1.468(4)
C23 N28 1.368(4)
C23 C24 1.379(4)
C24 C25 1.383(5)
C24 H25 0.9300
C25 C26 1.386(5)
C25 H26 0.9300
C26 C27 1.375(5)
C26 H27 0.9300
C27 N28 1.339(4)
C27 H28 0.9300
C29 C34 1.390(4)
C29 C30 1.397(4)
C30 C31 1.382(4)
C30 H30 0.9300
C31 C32 1.394(4)
C31 H31 0.9300
C32 C33 1.394(4)
C32 C35 1.454(4)
C33 C34 1.386(4)
C33 H33 0.9300
C34 H34 0.9300
C35 N36 1.337(4)
C35 N43 1.341(4)
N36 C37 1.390(4)
N36 H36 0.8600
C37 C42 1.393(5)
C37 C38 1.393(4)
C38 C39 1.380(5)
C38 H38 0.9300
C39 C40 1.404(5)
C39 H39 0.9300
C40 C41 1.374(5)
C40 H40 0.9300
C41 C42 1.389(4)
C41 H41 0.9300
C42 N43 1.391(4)
N43 H43 0.8600
N51 C52 1.344(4)
N51 C56 1.373(4)
C52 C53 1.380(5)
C52 H52 0.9300
C53 C54 1.388(5)
C53 H53 0.9300
C54 C55 1.379(4)
C54 H54 0.9300
C55 C56 1.380(4)
C55 H55 0.9300
C56 C57 1.469(4)
C57 N62 1.343(4)
C57 C58 1.387(4)
C58 C59 1.398(4)
C58 H58 0.9300
C59 C60 1.398(4)
C59 C69 1.488(4)
C60 C61 1.385(4)
C60 H60 0.9300
C61 N62 1.347(4)
C61 C63 1.468(4)
C63 N68 1.366(4)
C63 C64 1.375(5)
C64 C65 1.391(5)
C64 H64 0.9300
C65 C66 1.371(5)
C65 H65 0.9300
C66 C67 1.384(5)
C66 H66 0.9300
C67 N68 1.341(4)
C67 H67 0.9300
C69 C70 1.394(4)
C69 C74 1.396(4)
C70 C71 1.386(4)
C70 H70 0.9300
C71 C72 1.393(5)
C71 H71 0.9300
C72 C73 1.387(5)
C72 C75 1.468(4)
C73 C74 1.381(4)
C73 H73 0.9300
C74 H74 0.9300
C75 N76 1.331(4)
C75 N83 1.336(4)
N76 C77 1.388(4)
N76 H76 0.8600
C77 C82 1.381(5)
C77 C78 1.397(5)
C78 C79 1.385(5)
C78 H78 0.9300
C79 C80 1.398(6)
C79 H79 0.9300
C80 C81 1.377(6)
C80 H80 0.9300
C81 C82 1.395(5)
C81 H81 0.9300
C82 N83 1.386(4)
N83 H83 0.8600
Cl1 O14 1.403(4)
Cl1 O13 1.425(3)
Cl1 O11 1.426(4)
Cl1 O12 1.471(4)
Cl3 O33 1.412(3)
Cl3 O32 1.420(3)
Cl3 O34 1.441(3)
Cl3 O31 1.463(3)
Cl4 O44 1.426(3)
Cl4 O43 1.426(3)
Cl4 O42 1.429(4)
Cl4 O41 1.461(3)
Cl2A O22 1.380(4)
Cl2A O24 1.397(4)
Cl2A O23 1.411(5)
Cl2A O21 1.572(4)
Cl2B O26 1.203(7)
Cl2B O28 1.403(10)
Cl2B O27 1.484(7)
Cl2B O25 1.732(7)
O1W H11W 0.8266
O1W H12W 0.8287
O2W H21W 0.8465
O2W H22W 0.8596
O3W H31W 0.8552
O3W H32W 0.8480
O4W H41W 0.9423
O4W H42W 0.7258
O5W H51W 0.8170
O5W H52W 0.8489
O6W H61W 0.8235
O6W H62W 0.8280

loop_
_geom_hbond_atom_site_label_D
_geom_hbond_atom_site_label_H
_geom_hbond_atom_site_label_A
_geom_hbond_distance_DH
_geom_hbond_distance_HA
_geom_hbond_distance_DA
_geom_hbond_angle_DHA
_geom_hbond_site_symmetry_A
N36 H36 O3W 0.86 1.79 2.644(4) 172.6 .
N43 H43 O2W 0.86 1.98 2.820(4) 164.3 .
N83 H83 O1W 0.86 1.91 2.749(4) 165.2 .
N76 H76 O4W 0.86 2.10 2.865(6) 148.7 .
O1W H11W O2W 0.83 2.04 2.858(4) 170.6 2_665
O2W H21W O31 0.85 2.14 2.900(4) 148.8 1_655
O2W H22W O23 0.86 1.89 2.723(7) 163.2 2_666
O2W H22W O28 0.86 1.96 2.777(14) 159.4 2_666
O3W H32W O33 0.85 2.57 3.160(5) 128.0 2_656
O3W H32W O34 0.85 2.06 2.869(4) 158.6 2_656
O4W H41W O5W 0.94 1.75 2.681(8) 171.5 1_554
O5W H51W O13 0.82 2.49 3.191(9) 143.9 .
O6W H61W O41 0.82 2.02 2.787(6) 155.4 .
O6W H62W O22 0.83 2.02 2.839(7) 172.4 .
O6W H62W O27 0.83 2.41 3.196(11) 158.9 .

loop_
_geom_torsion_atom_site_label_1
_geom_torsion_atom_site_label_2
_geom_torsion_atom_site_label_3
_geom_torsion_atom_site_label_4
_geom_torsion
C16 N11 C12 C13 1.9(5)
Fe1 N11 C12 C13 -176.9(2)
N11 C12 C13 C14 -0.7(5)
C12 C13 C14 C15 -0.8(5)
C13 C14 C15 C16 0.9(5)
C12 N11 C16 C15 -1.7(5)
Fe1 N11 C16 C15 177.2(2)
C12 N11 C16 C17 179.0(3)
Fe1 N11 C16 C17 -2.1(3)
C14 C15 C16 N11 0.3(5)
C14 C15 C16 C17 179.5(3)
N11 C16 C17 N22 -0.3(4)
C15 C16 C17 N22 -179.5(3)
N11 C16 C17 C18 177.6(3)
C15 C16 C17 C18 -1.6(5)
N22 C17 C18 C19 1.3(5)
C16 C17 C18 C19 -176.4(3)
C17 C18 C19 C20 -0.9(5)
C17 C18 C19 C29 177.5(3)
C18 C19 C20 C21 -0.2(5)
C29 C19 C20 C21 -178.5(3)
C19 C20 C21 N22 0.9(5)
C19 C20 C21 C23 179.3(3)
C20 C21 N22 C17 -0.4(4)
C23 C21 N22 C17 -179.1(3)
C20 C21 N22 Fe1 174.2(2)
C23 C21 N22 Fe1 -4.5(3)
C18 C17 N22 C21 -0.7(5)
C16 C17 N22 C21 177.4(3)
C18 C17 N22 Fe1 -175.3(2)
C16 C17 N22 Fe1 2.7(4)
N28 Fe1 N22 C21 2.7(2)
N51 Fe1 N22 C21 90.7(2)
N68 Fe1 N22 C21 -87.6(2)
N11 Fe1 N22 C21 -177.8(2)
N28 Fe1 N22 C17 177.4(2)
N51 Fe1 N22 C17 -94.6(2)
N68 Fe1 N22 C17 87.0(2)
N11 Fe1 N22 C17 -3.1(2)
N22 C21 C23 N28 4.1(4)
C20 C21 C23 N28 -174.5(3)
N22 C21 C23 C24 -174.9(3)
C20 C21 C23 C24 6.6(5)
N28 C23 C24 C25 -0.9(5)
C21 C23 C24 C25 178.0(3)
C23 C24 C25 C26 1.1(5)
C24 C25 C26 C27 -0.3(5)
C25 C26 C27 N28 -0.7(5)
C26 C27 N28 C23 1.0(5)
C26 C27 N28 Fe1 -175.6(3)
C24 C23 N28 C27 -0.1(4)
C21 C23 N28 C27 -179.1(3)
C24 C23 N28 Fe1 176.8(2)
C21 C23 N28 Fe1 -2.2(3)
C20 C19 C29 C34 33.5(5)
C18 C19 C29 C34 -144.8(3)
C20 C19 C29 C30 -149.6(3)
C18 C19 C29 C30 32.0(5)
C34 C29 C30 C31 3.4(5)
C19 C29 C30 C31 -173.5(3)
C29 C30 C31 C32 0.3(5)
C30 C31 C32 C33 -3.9(5)
C30 C31 C32 C35 172.4(3)
C31 C32 C33 C34 4.0(5)
C35 C32 C33 C34 -172.3(3)
C32 C33 C34 C29 -0.3(5)
C30 C29 C34 C33 -3.3(5)
C19 C29 C34 C33 173.5(3)
C33 C32 C35 N36 -18.0(5)
C31 C32 C35 N36 165.7(3)
C33 C32 C35 N43 158.7(3)
C31 C32 C35 N43 -17.6(5)
N43 C35 N36 C37 -0.1(4)
C32 C35 N36 C37 177.1(3)
C35 N36 C37 C42 0.2(3)
C35 N36 C37 C38 -178.6(3)
N36 C37 C38 C39 178.7(3)
C42 C37 C38 C39 0.0(5)
C37 C38 C39 C40 0.3(5)
C38 C39 C40 C41 -0.3(5)
C39 C40 C41 C42 0.0(5)
C40 C41 C42 N43 -178.5(3)
C40 C41 C42 C37 0.4(5)
N36 C37 C42 C41 -179.3(3)
C38 C37 C42 C41 -0.4(5)
N36 C37 C42 N43 -0.1(3)
C38 C37 C42 N43 178.8(3)
N36 C35 N43 C42 0.0(4)
C32 C35 N43 C42 -177.2(3)
C41 C42 N43 C35 179.1(3)
C37 C42 N43 C35 0.1(3)
C56 N51 C52 C53 2.6(4)
Fe1 N51 C52 C53 -172.9(2)
N51 C52 C53 C54 -0.1(5)
C52 C53 C54 C55 -2.0(5)
C53 C54 C55 C56 1.6(5)
C52 N51 C56 C55 -3.1(4)
Fe1 N51 C56 C55 173.0(2)
C52 N51 C56 C57 177.2(3)
Fe1 N51 C56 C57 -6.8(3)
C54 C55 C56 N51 1.0(5)
C54 C55 C56 C57 -179.3(3)
N51 C56 C57 N62 6.3(4)
C55 C56 C57 N62 -173.4(3)
N51 C56 C57 C58 -169.0(3)
C55 C56 C57 C58 11.2(5)
N62 C57 C58 C59 -1.3(4)
C56 C57 C58 C59 173.7(3)
C57 C58 C59 C60 4.2(4)
C57 C58 C59 C69 -171.7(3)
C58 C59 C60 C61 -2.9(4)
C69 C59 C60 C61 172.9(3)
C59 C60 C61 N62 -1.4(5)
C59 C60 C61 C63 -179.4(3)
C58 C57 N62 C61 -3.0(4)
C56 C57 N62 C61 -178.7(3)
C58 C57 N62 Fe1 172.5(2)
C56 C57 N62 Fe1 -3.2(3)
C60 C61 N62 C57 4.4(4)
C63 C61 N62 C57 -177.3(3)
C60 C61 N62 Fe1 -171.2(2)
C63 C61 N62 Fe1 7.1(3)
N28 Fe1 N62 C57 87.8(2)
N51 Fe1 N62 C57 -0.3(2)
N68 Fe1 N62 C57 177.6(2)
N11 Fe1 N62 C57 -92.4(2)
N28 Fe1 N62 C61 -96.6(2)
N51 Fe1 N62 C61 175.3(2)
N68 Fe1 N62 C61 -6.8(2)
N11 Fe1 N62 C61 83.2(2)
N62 C61 C63 N68 -2.7(4)
C60 C61 C63 N68 175.5(3)
N62 C61 C63 C64 175.6(3)
C60 C61 C63 C64 -6.3(5)
N68 C63 C64 C65 1.6(5)
C61 C63 C64 C65 -176.5(3)
C63 C64 C65 C66 -0.4(6)
C64 C65 C66 C67 -0.5(6)
C65 C66 C67 N68 0.2(6)
C66 C67 N68 C63 0.9(5)
C66 C67 N68 Fe1 179.6(3)
C64 C63 N68 C67 -1.8(5)
C61 C63 N68 C67 176.5(3)
C64 C63 N68 Fe1 179.3(3)
C61 C63 N68 Fe1 -2.4(3)
C60 C59 C69 C70 26.6(5)
C58 C59 C69 C70 -157.6(3)
C60 C59 C69 C74 -151.5(3)
C58 C59 C69 C74 24.2(4)
C74 C69 C70 C71 1.2(5)
C59 C69 C70 C71 -176.9(3)
C69 C70 C71 C72 -0.4(5)
C70 C71 C72 C73 -1.1(5)
C70 C71 C72 C75 178.5(3)
C71 C72 C73 C74 1.6(5)
C75 C72 C73 C74 -178.0(3)
C72 C73 C74 C69 -0.7(5)
C70 C69 C74 C73 -0.7(5)
C59 C69 C74 C73 177.5(3)
C73 C72 C75 N76 162.3(3)
C71 C72 C75 N76 -17.2(5)
C73 C72 C75 N83 -16.2(5)
C71 C72 C75 N83 164.2(3)
N83 C75 N76 C77 0.7(4)
C72 C75 N76 C77 -178.1(3)
C75 N76 C77 C82 -0.3(4)
C75 N76 C77 C78 178.9(4)
C82 C77 C78 C79 0.6(5)
N76 C77 C78 C79 -178.6(4)
C77 C78 C79 C80 -1.3(6)
C78 C79 C80 C81 0.2(6)
C79 C80 C81 C82 1.4(5)
N76 C77 C82 N83 -0.2(4)
C78 C77 C82 N83 -179.5(3)
N76 C77 C82 C81 -179.5(3)
C78 C77 C82 C81 1.2(5)
C80 C81 C82 C77 -2.1(5)
C80 C81 C82 N83 178.7(3)
N76 C75 N83 C82 -0.8(4)
C72 C75 N83 C82 178.0(3)
C77 C82 N83 C75 0.6(4)
C81 C82 N83 C75 179.8(4)
